data_1514354
loop_
_publ_author_name
'Yang, Xing-Wei'
'Ding, Yuanqing'
'Zhang, Jing-Jing'
'Liu, Xia'
'Yang, Li-Xin'
'Li, Xiao-Nian'
'Ferreira, Daneel'
'Walker, Larry A.'
'Xu, Gang'

_publ_section_title
;
 New Acylphloroglucinol Derivatives with Diverse Architectures from
 Hypericum henryi.
;
_journal_issue 9
_journal_name_full 'Organic letters'
_journal_page_first 2434
_journal_page_last 2437
_journal_paper_doi 10.1021/ol500808p
_journal_volume 16
_journal_year 2014
_chemical_absolute_configuration ad
_chemical_formula_moiety 'C36 H54 O5'
_chemical_formula_sum 'C36 H54 O5'
_chemical_formula_weight 566.79
_chemical_name_systematic
; 
 ? 
;
_space_group_IT_number 4
_symmetry_cell_setting monoclinic
_symmetry_space_group_name_Hall 'P 2yb'
_symmetry_space_group_name_H-M 'P 1 21 1'
_atom_sites_solution_hydrogens geom
_atom_sites_solution_primary direct
_atom_sites_solution_secondary difmap
_audit_creation_method SHELXL-97
_cell_angle_alpha 90.00
_cell_angle_beta 107.9680(10)
_cell_angle_gamma 90.00
_cell_formula_units_Z 2
_cell_length_a 9.3216(4)
_cell_length_b 13.2025(6)
_cell_length_c 13.8291(6)
_cell_measurement_reflns_used 9813
_cell_measurement_temperature 100(2)
_cell_measurement_theta_max 69.11
_cell_measurement_theta_min 4.75
_cell_volume 1618.92(12)
_computing_cell_refinement 'Bruker SAINT'
_computing_data_collection 'Bruker APEX2'
_computing_data_reduction 'Bruker SAINT'
_computing_molecular_graphics 'Bruker SHELXTL'
_computing_publication_material 'Bruker SHELXTL'
_computing_structure_refinement 'SHELXL-97 (Sheldrick, 2008)'
_computing_structure_solution 'SHELXS-97 (Sheldrick, 2008)'
_diffrn_ambient_temperature 100(2)
_diffrn_measured_fraction_theta_full 0.970
_diffrn_measured_fraction_theta_max 0.970
_diffrn_measurement_device_type 'Bruker APEX-II CCD'
_diffrn_measurement_method '\f and \w scans'
_diffrn_radiation_monochromator graphite
_diffrn_radiation_source 'fine-focus sealed tube'
_diffrn_radiation_type CuK\a
_diffrn_radiation_wavelength 1.54178
_diffrn_reflns_av_R_equivalents 0.0463
_diffrn_reflns_av_sigmaI/netI 0.0548
_diffrn_reflns_limit_h_max 11
_diffrn_reflns_limit_h_min -11
_diffrn_reflns_limit_k_max 16
_diffrn_reflns_limit_k_min -15
_diffrn_reflns_limit_l_max 16
_diffrn_reflns_limit_l_min -16
_diffrn_reflns_number 19174
_diffrn_reflns_theta_full 69.68
_diffrn_reflns_theta_max 69.68
_diffrn_reflns_theta_min 3.36
_exptl_absorpt_coefficient_mu 0.592
_exptl_absorpt_correction_T_max 0.9432
_exptl_absorpt_correction_T_min 0.6718
_exptl_absorpt_correction_type multi-scan
_exptl_absorpt_process_details sadabs
_exptl_crystal_colour colourless
_exptl_crystal_density_diffrn 1.163
_exptl_crystal_density_method 'not measured'
_exptl_crystal_description piece
_exptl_crystal_F_000 620
_exptl_crystal_size_max 0.73
_exptl_crystal_size_mid 0.45
_exptl_crystal_size_min 0.10
_refine_diff_density_max 0.557
_refine_diff_density_min -0.533
_refine_diff_density_rms 0.143
_refine_ls_abs_structure_details 'Flack H D (1983), Acta Cryst. A39, 876-881'
_refine_ls_abs_structure_Flack 0.09(19)
_refine_ls_extinction_method none
_refine_ls_goodness_of_fit_ref 1.079
_refine_ls_hydrogen_treatment constr
_refine_ls_matrix_type full
_refine_ls_number_parameters 382
_refine_ls_number_reflns 5414
_refine_ls_number_restraints 1
_refine_ls_restrained_S_all 1.079
_refine_ls_R_factor_all 0.0679
_refine_ls_R_factor_gt 0.0678
_refine_ls_shift/su_max 0.000
_refine_ls_shift/su_mean 0.000
_refine_ls_structure_factor_coef Fsqd
_refine_ls_weighting_details 'calc w=1/[\s^2^(Fo^2^)+(0.1524P)^2^+0.2624P] where P=(Fo^2^+2Fc^2^)/3'
_refine_ls_weighting_scheme calc
_refine_ls_wR_factor_gt 0.1822
_refine_ls_wR_factor_ref 0.1827
_reflns_number_gt 5380
_reflns_number_total 5414
_reflns_threshold_expression >2sigma(I)
_cod_data_source_file ol500808p_si_003.cif
_cod_data_source_block cu_fby49_0m
_cod_depositor_comments
;
The following automatic conversions were performed:

'_symmetry_cell_setting' value 'Monoclinic' changed to 'monoclinic'
according to
/usr/data/users/saulius/crontab/automatic-downloads/rss-feeds/ACS/lib/dictionaries/cif_core.dic
dictionary named 'cif_core.dic' version 2.4.2 from 2011-04-26.

Automatic conversion script
Id: cif_fix_values 2281 2013-09-26 08:29:07Z andrius 

 Adding full bibliography for 1514353--1514354.cif.
;
_cod_original_sg_symbol_H-M 'P 21'
_cod_database_code 1514354

loop_
_symmetry_equiv_pos_as_xyz
'x, y, z'
'-x, y+1/2, -z'

loop_
_atom_site_label
_atom_site_type_symbol
_atom_site_fract_x
_atom_site_fract_y
_atom_site_fract_z
_atom_site_U_iso_or_equiv
_atom_site_adp_type
_atom_site_occupancy
_atom_site_symmetry_multiplicity
_atom_site_calc_flag
_atom_site_refinement_flags
O2 O 0.27535(18) 0.43826(13) 1.09947(12) 0.0193(4) Uani 1 1 d .
O4 O 0.29174(18) 0.72072(13) 0.90279(13) 0.0207(4) Uani 1 1 d .
O9 O -0.13138(17) 0.54022(14) 0.83400(14) 0.0230(4) Uani 1 1 d .
C30 C 0.3823(3) 0.6926(2) 1.35999(19) 0.0284(6) Uani 1 1 d .
H30A H 0.2923 0.7335 1.3283 0.043 Uiso 1 1 calc R
H30B H 0.4608 0.7355 1.4048 0.043 Uiso 1 1 calc R
H30C H 0.3568 0.6380 1.3998 0.043 Uiso 1 1 calc R
C29 C 0.4392(3) 0.64771(19) 1.27857(18) 0.0203(5) Uani 1 1 d .
C28 C 0.3634(2) 0.65899(19) 1.18033(18) 0.0197(5) Uani 1 1 d .
H28 H 0.2707 0.6949 1.1642 0.024 Uiso 1 1 calc R
C27 C 0.4111(3) 0.6201(2) 1.09219(18) 0.0204(5) Uani 1 1 d .
H27A H 0.4618 0.6755 1.0670 0.025 Uiso 1 1 calc R
H27B H 0.4853 0.5649 1.1166 0.025 Uiso 1 1 calc R
C3 C 0.2815(2) 0.58104(19) 1.00515(17) 0.0174(5) Uani 1 1 d .
C4 C 0.2313(2) 0.64078(17) 0.91148(18) 0.0164(5) Uani 1 1 d .
C5 C 0.1065(2) 0.59726(18) 0.82054(18) 0.0181(5) Uani 1 1 d .
C6 C 0.1798(2) 0.52472(18) 0.76068(17) 0.0176(5) Uani 1 1 d .
H6A H 0.1025 0.5073 0.6957 0.021 Uiso 1 1 calc R
H6B H 0.2609 0.5622 0.7438 0.021 Uiso 1 1 calc R
C7 C 0.2465(2) 0.42600(18) 0.81354(17) 0.0171(5) Uani 1 1 d .
H7 H 0.3368 0.4442 0.8720 0.021 Uiso 1 1 calc R
C32 C 0.0126(2) 0.68068(19) 0.75017(19) 0.0216(5) Uani 1 1 d .
H32A H -0.0800 0.6492 0.7046 0.026 Uiso 1 1 calc R
H32B H -0.0190 0.7307 0.7929 0.026 Uiso 1 1 calc R
C33 C 0.0903(2) 0.73624(19) 0.68602(19) 0.0202(5) Uani 1 1 d .
H33 H 0.1726 0.7781 0.7214 0.024 Uiso 1 1 calc R
C34 C 0.0573(3) 0.7338(2) 0.5850(2) 0.0277(5) Uani 1 1 d .
C35 C -0.0661(5) 0.6717(3) 0.5154(2) 0.0548(10) Uani 1 1 d .
H35A H -0.1051 0.6241 0.5555 0.082 Uiso 1 1 calc R
H35B H -0.0263 0.6339 0.4682 0.082 Uiso 1 1 calc R
H35C H -0.1476 0.7163 0.4768 0.082 Uiso 1 1 calc R
C36 C 0.1456(3) 0.7992(3) 0.5342(2) 0.0362(7) Uani 1 1 d .
H36A H 0.2271 0.8334 0.5862 0.054 Uiso 1 1 calc R
H36B H 0.0785 0.8498 0.4915 0.054 Uiso 1 1 calc R
H36C H 0.1887 0.7567 0.4920 0.054 Uiso 1 1 calc R
C9 C 0.0045(2) 0.53159(19) 0.86005(17) 0.0178(5) Uani 1 1 d .
C1 C 0.0843(2) 0.44597(18) 0.92953(18) 0.0183(5) Uani 1 1 d .
C2 C 0.2191(2) 0.48948(18) 1.01058(18) 0.0170(5) Uani 1 1 d .
C18 C 0.2992(2) 0.32858(18) 1.10424(17) 0.0173(5) Uani 1 1 d .
H18 H 0.2047 0.2942 1.1065 0.021 Uiso 1 1 calc R
C19 C 0.4243(2) 0.31159(18) 1.20659(18) 0.0180(5) Uani 1 1 d .
O19 O 0.56086(17) 0.35796(13) 1.20350(13) 0.0204(4) Uani 1 1 d .
H19 H 0.6040 0.3201 1.1723 0.031 Uiso 1 1 calc R
C20 C 0.4473(3) 0.19794(19) 1.22825(19) 0.0223(5) Uani 1 1 d .
H20A H 0.4853 0.1665 1.1768 0.033 Uiso 1 1 calc R
H20B H 0.3510 0.1668 1.2261 0.033 Uiso 1 1 calc R
H20C H 0.5205 0.1879 1.2957 0.033 Uiso 1 1 calc R
C21 C 0.3819(3) 0.3624(2) 1.29325(18) 0.0216(5) Uani 1 1 d .
H21A H 0.4646 0.3543 1.3568 0.032 Uiso 1 1 calc R
H21B H 0.2905 0.3307 1.3002 0.032 Uiso 1 1 calc R
H21C H 0.3633 0.4346 1.2783 0.032 Uiso 1 1 calc R
C17 C 0.3411(2) 0.28979(18) 1.01363(17) 0.0185(5) Uani 1 1 d .
H17A H 0.3955 0.2248 1.0324 0.022 Uiso 1 1 calc R
H17B H 0.4114 0.3386 0.9980 0.022 Uiso 1 1 calc R
C16 C 0.2073(3) 0.27334(18) 0.91737(18) 0.0185(5) Uani 1 1 d .
H16A H 0.1285 0.2357 0.9367 0.022 Uiso 1 1 calc R
H16B H 0.2416 0.2294 0.8708 0.022 Uiso 1 1 calc R
C8 C 0.1341(2) 0.36841(18) 0.85794(18) 0.0182(5) Uani 1 1 d .
C15 C -0.0053(3) 0.33281(19) 0.77165(18) 0.0213(5) Uani 1 1 d .
H15A H 0.0245 0.2795 0.7323 0.032 Uiso 1 1 calc R
H15B H -0.0479 0.3901 0.7270 0.032 Uiso 1 1 calc R
H15C H -0.0810 0.3061 0.8008 0.032 Uiso 1 1 calc R
C31 C 0.5873(3) 0.5930(2) 1.31783(18) 0.0253(5) Uani 1 1 d .
H31A H 0.5975 0.5449 1.2664 0.038 Uiso 1 1 calc R
H31B H 0.5909 0.5563 1.3801 0.038 Uiso 1 1 calc R
H31C H 0.6701 0.6421 1.3325 0.038 Uiso 1 1 calc R
C10 C -0.0306(2) 0.40511(19) 0.98301(18) 0.0183(5) Uani 1 1 d .
C11 C -0.0870(3) 0.48087(19) 1.04766(19) 0.0208(5) Uani 1 1 d .
H11 H -0.0452 0.5496 1.0422 0.025 Uiso 1 1 calc R
C13 C -0.0327(3) 0.4454(2) 1.15941(19) 0.0248(5) Uani 1 1 d .
H13A H -0.0940 0.3865 1.1671 0.030 Uiso 1 1 calc R
H13B H 0.0735 0.4227 1.1764 0.030 Uiso 1 1 calc R
C14 C -0.0433(4) 0.5269(3) 1.2338(2) 0.0411(8) Uani 1 1 d .
H14A H 0.0200 0.5845 1.2284 0.062 Uiso 1 1 calc R
H14B H -0.0087 0.4997 1.3031 0.062 Uiso 1 1 calc R
H14C H -0.1483 0.5492 1.2180 0.062 Uiso 1 1 calc R
C12 C -0.2603(3) 0.4846(2) 1.0087(2) 0.0296(6) Uani 1 1 d .
H12A H -0.3007 0.4158 1.0059 0.044 Uiso 1 1 calc R
H12B H -0.2932 0.5145 0.9405 0.044 Uiso 1 1 calc R
H12C H -0.2974 0.5260 1.0548 0.044 Uiso 1 1 calc R
O10 O -0.07258(19) 0.31845(14) 0.97529(13) 0.0234(4) Uani 1 1 d .
C22 C 0.3023(3) 0.3618(2) 0.73940(19) 0.0233(5) Uani 1 1 d .
H22A H 0.3356 0.2950 0.7708 0.028 Uiso 1 1 calc R
H22B H 0.2171 0.3502 0.6768 0.028 Uiso 1 1 calc R
C23 C 0.4298(3) 0.4097(2) 0.71109(19) 0.0230(5) Uani 1 1 d .
H23 H 0.5238 0.4133 0.7634 0.028 Uiso 1 1 calc R
C24 C 0.4269(3) 0.4479(2) 0.62106(19) 0.0244(5) Uani 1 1 d .
C25 C 0.5683(3) 0.4878(2) 0.6030(2) 0.0301(6) Uani 1 1 d .
H25A H 0.6524 0.4841 0.6664 0.045 Uiso 1 1 calc R
H25B H 0.5526 0.5584 0.5804 0.045 Uiso 1 1 calc R
H25C H 0.5916 0.4469 0.5507 0.045 Uiso 1 1 calc R
C26 C 0.2873(4) 0.4576(4) 0.5310(2) 0.0469(9) Uani 1 1 d .
H26A H 0.2023 0.4254 0.5465 0.070 Uiso 1 1 calc R
H26B H 0.3039 0.4242 0.4720 0.070 Uiso 1 1 calc R
H26C H 0.2649 0.5294 0.5157 0.070 Uiso 1 1 calc R

loop_
_atom_site_aniso_label
_atom_site_aniso_U_11
_atom_site_aniso_U_22
_atom_site_aniso_U_33
_atom_site_aniso_U_23
_atom_site_aniso_U_13
_atom_site_aniso_U_12
O2 0.0187(7) 0.0096(8) 0.0275(8) 0.0010(6) 0.0039(6) 0.0035(7)
O4 0.0154(7) 0.0131(9) 0.0335(9) -0.0010(6) 0.0073(6) -0.0043(6)
O9 0.0101(7) 0.0191(9) 0.0379(9) 0.0037(7) 0.0046(6) 0.0009(7)
C30 0.0317(12) 0.0252(14) 0.0273(11) -0.0008(10) 0.0078(10) 0.0039(11)
C29 0.0188(11) 0.0112(11) 0.0290(11) 0.0002(9) 0.0047(9) -0.0038(9)
C28 0.0136(10) 0.0125(11) 0.0311(12) 0.0005(9) 0.0044(9) 0.0000(9)
C27 0.0124(10) 0.0170(12) 0.0305(12) -0.0019(9) 0.0046(9) -0.0048(9)
C3 0.0103(9) 0.0121(11) 0.0292(11) -0.0016(9) 0.0054(8) 0.0003(8)
C4 0.0073(9) 0.0091(11) 0.0340(12) -0.0027(9) 0.0083(8) -0.0003(8)
C5 0.0110(9) 0.0100(11) 0.0321(11) -0.0010(9) 0.0048(9) -0.0010(9)
C6 0.0154(10) 0.0114(11) 0.0257(10) -0.0012(8) 0.0059(8) -0.0012(9)
C7 0.0120(9) 0.0102(11) 0.0279(11) -0.0012(8) 0.0043(8) 0.0007(8)
C32 0.0118(10) 0.0120(12) 0.0387(13) 0.0005(9) 0.0043(9) 0.0011(9)
C33 0.0124(9) 0.0135(12) 0.0318(12) -0.0001(9) 0.0025(8) 0.0022(9)
C34 0.0245(11) 0.0224(13) 0.0319(12) 0.0033(10) 0.0023(10) 0.0022(11)
C35 0.065(2) 0.050(2) 0.0346(15) -0.0006(14) -0.0064(15) -0.0240(19)
C36 0.0320(13) 0.0395(19) 0.0363(13) 0.0103(12) 0.0093(11) 0.0054(14)
C9 0.0123(10) 0.0118(11) 0.0278(11) -0.0040(9) 0.0041(8) -0.0013(9)
C1 0.0099(9) 0.0084(11) 0.0355(12) -0.0028(9) 0.0056(9) -0.0013(9)
C2 0.0093(10) 0.0092(11) 0.0318(11) -0.0009(9) 0.0056(9) 0.0028(9)
C18 0.0122(9) 0.0085(11) 0.0296(11) 0.0005(8) 0.0038(9) 0.0004(8)
C19 0.0118(10) 0.0112(12) 0.0288(11) 0.0019(8) 0.0031(8) 0.0018(8)
O19 0.0120(7) 0.0163(9) 0.0322(8) -0.0029(6) 0.0055(6) -0.0002(6)
C20 0.0176(10) 0.0131(13) 0.0340(12) 0.0050(9) 0.0047(9) 0.0009(9)
C21 0.0164(10) 0.0202(12) 0.0269(11) -0.0005(9) 0.0047(9) 0.0020(9)
C17 0.0131(10) 0.0131(12) 0.0286(11) 0.0013(8) 0.0052(9) 0.0017(9)
C16 0.0155(10) 0.0086(11) 0.0298(11) -0.0020(8) 0.0048(9) -0.0008(8)
C8 0.0121(10) 0.0080(10) 0.0335(11) -0.0024(9) 0.0055(9) -0.0012(9)
C15 0.0180(11) 0.0112(11) 0.0314(11) -0.0026(9) 0.0029(9) -0.0015(9)
C31 0.0183(11) 0.0241(14) 0.0288(11) -0.0004(10) 0.0006(9) -0.0032(10)
C10 0.0088(9) 0.0124(12) 0.0315(12) 0.0017(9) 0.0028(8) -0.0006(9)
C11 0.0147(11) 0.0126(11) 0.0370(12) 0.0050(9) 0.0106(9) 0.0027(9)
C13 0.0241(11) 0.0172(12) 0.0357(13) 0.0056(10) 0.0133(10) 0.0059(10)
C14 0.059(2) 0.0284(17) 0.0412(15) 0.0013(12) 0.0236(14) 0.0146(15)
C12 0.0161(11) 0.0315(15) 0.0431(14) 0.0075(11) 0.0121(10) 0.0063(11)
O10 0.0173(8) 0.0159(10) 0.0378(9) -0.0011(7) 0.0095(6) -0.0040(7)
C22 0.0239(12) 0.0133(12) 0.0336(12) -0.0006(9) 0.0100(10) 0.0017(10)
C23 0.0214(11) 0.0162(12) 0.0309(12) -0.0029(9) 0.0073(9) 0.0064(10)
C24 0.0254(12) 0.0206(13) 0.0284(11) 0.0000(10) 0.0101(10) 0.0020(11)
C25 0.0299(13) 0.0293(15) 0.0343(13) -0.0012(11) 0.0146(11) 0.0004(12)
C26 0.0310(14) 0.073(3) 0.0341(14) 0.0088(15) 0.0067(12) -0.0075(16)

loop_
_atom_type_symbol
_atom_type_description
_atom_type_scat_dispersion_real
_atom_type_scat_dispersion_imag
_atom_type_scat_source
C C 0.0181 0.0091 'International Tables Vol C Tables 4.2.6.8 and 6.1.1.4'
H H 0.0000 0.0000 'International Tables Vol C Tables 4.2.6.8 and 6.1.1.4'
O O 0.0492 0.0322 'International Tables Vol C Tables 4.2.6.8 and 6.1.1.4'

loop_
_geom_angle_atom_site_label_1
_geom_angle_atom_site_label_2
_geom_angle_atom_site_label_3
_geom_angle
C2 O2 C18 122.97(18)
C29 C30 H30A 109.5
C29 C30 H30B 109.5
H30A C30 H30B 109.5
C29 C30 H30C 109.5
H30A C30 H30C 109.5
H30B C30 H30C 109.5
C28 C29 C31 124.1(2)
C28 C29 C30 121.3(2)
C31 C29 C30 114.5(2)
C29 C28 C27 126.1(2)
C29 C28 H28 116.9
C27 C28 H28 116.9
C3 C27 C28 113.44(18)
C3 C27 H27A 108.9
C28 C27 H27A 108.9
C3 C27 H27B 108.9
C28 C27 H27B 108.9
H27A C27 H27B 107.7
C2 C3 C4 120.3(2)
C2 C3 C27 120.9(2)
C4 C3 C27 118.7(2)
O4 C4 C3 121.4(2)
O4 C4 C5 119.9(2)
C3 C4 C5 118.5(2)
C9 C5 C4 108.71(19)
C9 C5 C32 109.82(19)
C4 C5 C32 112.74(19)
C9 C5 C6 105.56(19)
C4 C5 C6 108.67(17)
C32 C5 C6 111.06(19)
C7 C6 C5 116.82(19)
C7 C6 H6A 108.1
C5 C6 H6A 108.1
C7 C6 H6B 108.1
C5 C6 H6B 108.1
H6A C6 H6B 107.3
C6 C7 C22 108.80(18)
C6 C7 C8 112.24(18)
C22 C7 C8 113.5(2)
C6 C7 H7 107.3
C22 C7 H7 107.3
C8 C7 H7 107.3
C33 C32 C5 115.92(19)
C33 C32 H32A 108.3
C5 C32 H32A 108.3
C33 C32 H32B 108.3
C5 C32 H32B 108.3
H32A C32 H32B 107.4
C34 C33 C32 127.6(2)
C34 C33 H33 116.2
C32 C33 H33 116.2
C33 C34 C35 124.7(3)
C33 C34 C36 119.4(3)
C35 C34 C36 115.8(3)
C34 C35 H35A 109.5
C34 C35 H35B 109.5
H35A C35 H35B 109.5
C34 C35 H35C 109.5
H35A C35 H35C 109.5
H35B C35 H35C 109.5
C34 C36 H36A 109.5
C34 C36 H36B 109.5
H36A C36 H36B 109.5
C34 C36 H36C 109.5
H36A C36 H36C 109.5
H36B C36 H36C 109.5
O9 C9 C5 123.8(2)
O9 C9 C1 121.4(2)
C5 C9 C1 114.59(19)
C2 C1 C9 108.5(2)
C2 C1 C10 108.16(18)
C9 C1 C10 106.31(18)
C2 C1 C8 111.72(17)
C9 C1 C8 105.38(19)
C10 C1 C8 116.36(19)
C3 C2 O2 116.2(2)
C3 C2 C1 124.8(2)
O2 C2 C1 118.8(2)
O2 C18 C17 111.84(19)
O2 C18 C19 104.22(17)
C17 C18 C19 113.21(18)
O2 C18 H18 109.1
C17 C18 H18 109.1
C19 C18 H18 109.1
O19 C19 C21 106.55(19)
O19 C19 C20 110.74(19)
C21 C19 C20 109.3(2)
O19 C19 C18 109.79(18)
C21 C19 C18 110.43(18)
C20 C19 C18 109.95(19)
C19 O19 H19 109.5
C19 C20 H20A 109.5
C19 C20 H20B 109.5
H20A C20 H20B 109.5
C19 C20 H20C 109.5
H20A C20 H20C 109.5
H20B C20 H20C 109.5
C19 C21 H21A 109.5
C19 C21 H21B 109.5
H21A C21 H21B 109.5
C19 C21 H21C 109.5
H21A C21 H21C 109.5
H21B C21 H21C 109.5
C18 C17 C16 114.77(18)
C18 C17 H17A 108.6
C16 C17 H17A 108.6
C18 C17 H17B 108.6
C16 C17 H17B 108.6
H17A C17 H17B 107.6
C17 C16 C8 117.1(2)
C17 C16 H16A 108.0
C8 C16 H16A 108.0
C17 C16 H16B 108.0
C8 C16 H16B 108.0
H16A C16 H16B 107.3
C16 C8 C15 107.07(19)
C16 C8 C7 111.42(18)
C15 C8 C7 110.54(19)
C16 C8 C1 111.05(19)
C15 C8 C1 109.88(18)
C7 C8 C1 106.91(18)
C8 C15 H15A 109.5
C8 C15 H15B 109.5
H15A C15 H15B 109.5
C8 C15 H15C 109.5
H15A C15 H15C 109.5
H15B C15 H15C 109.5
C29 C31 H31A 109.5
C29 C31 H31B 109.5
H31A C31 H31B 109.5
C29 C31 H31C 109.5
H31A C31 H31C 109.5
H31B C31 H31C 109.5
O10 C10 C11 120.6(2)
O10 C10 C1 122.3(2)
C11 C10 C1 117.04(19)
C10 C11 C12 109.1(2)
C10 C11 C13 108.6(2)
C12 C11 C13 110.2(2)
C10 C11 H11 109.6
C12 C11 H11 109.6
C13 C11 H11 109.6
C14 C13 C11 113.3(2)
C14 C13 H13A 108.9
C11 C13 H13A 108.9
C14 C13 H13B 108.9
C11 C13 H13B 108.9
H13A C13 H13B 107.7
C13 C14 H14A 109.5
C13 C14 H14B 109.5
H14A C14 H14B 109.5
C13 C14 H14C 109.5
H14A C14 H14C 109.5
H14B C14 H14C 109.5
C11 C12 H12A 109.5
C11 C12 H12B 109.5
H12A C12 H12B 109.5
C11 C12 H12C 109.5
H12A C12 H12C 109.5
H12B C12 H12C 109.5
C23 C22 C7 113.5(2)
C23 C22 H22A 108.9
C7 C22 H22A 108.9
C23 C22 H22B 108.9
C7 C22 H22B 108.9
H22A C22 H22B 107.7
C24 C23 C22 127.7(2)
C24 C23 H23 116.1
C22 C23 H23 116.1
C23 C24 C26 124.6(2)
C23 C24 C25 121.2(2)
C26 C24 C25 114.2(2)
C24 C25 H25A 109.5
C24 C25 H25B 109.5
H25A C25 H25B 109.5
C24 C25 H25C 109.5
H25A C25 H25C 109.5
H25B C25 H25C 109.5
C24 C26 H26A 109.5
C24 C26 H26B 109.5
H26A C26 H26B 109.5
C24 C26 H26C 109.5
H26A C26 H26C 109.5
H26B C26 H26C 109.5

loop_
_geom_bond_atom_site_label_1
_geom_bond_atom_site_label_2
_geom_bond_distance
O2 C2 1.359(3)
O2 C18 1.463(3)
O4 C4 1.220(3)
O9 C9 1.211(3)
C30 C29 1.507(4)
C30 H30A 0.9800
C30 H30B 0.9800
C30 H30C 0.9800
C29 C28 1.332(3)
C29 C31 1.503(3)
C28 C27 1.510(3)
C28 H28 0.9500
C27 C3 1.509(3)
C27 H27A 0.9900
C27 H27B 0.9900
C3 C2 1.354(4)
C3 C4 1.465(3)
C4 C5 1.537(3)
C5 C9 1.508(3)
C5 C32 1.549(3)
C5 C6 1.555(3)
C6 C7 1.530(3)
C6 H6A 0.9900
C6 H6B 0.9900
C7 C22 1.539(3)
C7 C8 1.565(3)
C7 H7 1.0000
C32 C33 1.499(3)
C32 H32A 0.9900
C32 H32B 0.9900
C33 C34 1.335(4)
C33 H33 0.9500
C34 C35 1.497(4)
C34 C36 1.507(4)
C35 H35A 0.9800
C35 H35B 0.9800
C35 H35C 0.9800
C36 H36A 0.9800
C36 H36B 0.9800
C36 H36C 0.9800
C9 C1 1.521(3)
C1 C2 1.515(3)
C1 C10 1.573(3)
C1 C8 1.590(3)
C18 C17 1.512(3)
C18 C19 1.548(3)
C18 H18 1.0000
C19 O19 1.425(3)
C19 C21 1.528(3)
C19 C20 1.532(3)
O19 H19 0.8400
C20 H20A 0.9800
C20 H20B 0.9800
C20 H20C 0.9800
C21 H21A 0.9800
C21 H21B 0.9800
C21 H21C 0.9800
C17 C16 1.533(3)
C17 H17A 0.9900
C17 H17B 0.9900
C16 C8 1.540(3)
C16 H16A 0.9900
C16 H16B 0.9900
C8 C15 1.542(3)
C15 H15A 0.9800
C15 H15B 0.9800
C15 H15C 0.9800
C31 H31A 0.9800
C31 H31B 0.9800
C31 H31C 0.9800
C10 O10 1.203(3)
C10 C11 1.538(4)
C11 C12 1.538(3)
C11 C13 1.543(3)
C11 H11 1.0000
C13 C14 1.513(4)
C13 H13A 0.9900
C13 H13B 0.9900
C14 H14A 0.9800
C14 H14B 0.9800
C14 H14C 0.9800
C12 H12A 0.9800
C12 H12B 0.9800
C12 H12C 0.9800
C22 C23 1.501(4)
C22 H22A 0.9900
C22 H22B 0.9900
C23 C24 1.336(4)
C23 H23 0.9500
C24 C26 1.504(4)
C24 C25 1.510(4)
C25 H25A 0.9800
C25 H25B 0.9800
C25 H25C 0.9800
C26 H26A 0.9800
C26 H26B 0.9800
C26 H26C 0.9800

loop_
_geom_hbond_atom_site_label_D
_geom_hbond_atom_site_label_H
_geom_hbond_atom_site_label_A
_geom_hbond_distance_DH
_geom_hbond_distance_HA
_geom_hbond_distance_DA
_geom_hbond_angle_DHA
_geom_hbond_site_symmetry_A
O19 H19 O4 0.84 2.09 2.929(2) 177.7 2_647

loop_
_geom_torsion_atom_site_label_1
_geom_torsion_atom_site_label_2
_geom_torsion_atom_site_label_3
_geom_torsion_atom_site_label_4
_geom_torsion
C31 C29 C28 C27 -0.2(4)
C30 C29 C28 C27 178.2(2)
C29 C28 C27 C3 141.9(3)
C28 C27 C3 C2 -76.5(3)
C28 C27 C3 C4 107.8(2)
C2 C3 C4 O4 -175.7(2)
C27 C3 C4 O4 0.0(3)
C2 C3 C4 C5 0.2(3)
C27 C3 C4 C5 175.92(19)
O4 C4 C5 C9 -153.6(2)
C3 C4 C5 C9 30.4(3)
O4 C4 C5 C32 -31.6(3)
C3 C4 C5 C32 152.4(2)
O4 C4 C5 C6 92.0(2)
C3 C4 C5 C6 -84.0(2)
C9 C5 C6 C7 -48.0(2)
C4 C5 C6 C7 68.4(2)
C32 C5 C6 C7 -166.99(19)
C5 C6 C7 C22 175.83(18)
C5 C6 C7 C8 49.4(3)
C9 C5 C32 C33 -166.1(2)
C4 C5 C32 C33 72.5(3)
C6 C5 C32 C33 -49.7(3)
C5 C32 C33 C34 112.8(3)
C32 C33 C34 C35 -1.1(5)
C32 C33 C34 C36 177.4(2)
C4 C5 C9 O9 128.3(2)
C32 C5 C9 O9 4.5(3)
C6 C5 C9 O9 -115.2(2)
C4 C5 C9 C1 -56.8(3)
C32 C5 C9 C1 179.44(19)
C6 C5 C9 C1 59.7(2)
O9 C9 C1 C2 -134.9(2)
C5 C9 C1 C2 50.1(3)
O9 C9 C1 C10 -18.8(3)
C5 C9 C1 C10 166.19(18)
O9 C9 C1 C8 105.3(2)
C5 C9 C1 C8 -69.7(2)
C4 C3 C2 O2 178.32(19)
C27 C3 C2 O2 2.7(3)
C4 C3 C2 C1 -7.5(3)
C27 C3 C2 C1 177.0(2)
C18 O2 C2 C3 -140.9(2)
C18 O2 C2 C1 44.5(3)
C9 C1 C2 C3 -17.0(3)
C10 C1 C2 C3 -131.9(2)
C8 C1 C2 C3 98.8(3)
C9 C1 C2 O2 157.11(19)
C10 C1 C2 O2 42.2(3)
C8 C1 C2 O2 -87.1(2)
C2 O2 C18 C17 32.4(3)
C2 O2 C18 C19 155.09(19)
O2 C18 C19 O19 -65.0(2)
C17 C18 C19 O19 56.7(3)
O2 C18 C19 C21 52.2(2)
C17 C18 C19 C21 173.9(2)
O2 C18 C19 C20 172.91(18)
C17 C18 C19 C20 -65.3(2)
O2 C18 C17 C16 -81.4(2)
C19 C18 C17 C16 161.2(2)
C18 C17 C16 C8 74.9(3)
C17 C16 C8 C15 -174.62(18)
C17 C16 C8 C7 64.4(3)
C17 C16 C8 C1 -54.7(2)
C6 C7 C8 C16 -175.93(18)
C22 C7 C8 C16 60.2(3)
C6 C7 C8 C15 65.1(2)
C22 C7 C8 C15 -58.7(3)
C6 C7 C8 C1 -54.4(2)
C22 C7 C8 C1 -178.28(18)
C2 C1 C8 C16 66.3(2)
C9 C1 C8 C16 -176.04(18)
C10 C1 C8 C16 -58.6(2)
C2 C1 C8 C15 -175.4(2)
C9 C1 C8 C15 -57.8(2)
C10 C1 C8 C15 59.7(3)
C2 C1 C8 C7 -55.4(2)
C9 C1 C8 C7 62.2(2)
C10 C1 C8 C7 179.69(18)
C2 C1 C10 O10 -122.6(2)
C9 C1 C10 O10 121.0(2)
C8 C1 C10 O10 4.1(3)
C2 C1 C10 C11 56.7(3)
C9 C1 C10 C11 -59.7(2)
C8 C1 C10 C11 -176.60(19)
O10 C10 C11 C12 -56.8(3)
C1 C10 C11 C12 123.9(2)
O10 C10 C11 C13 63.4(3)
C1 C10 C11 C13 -115.9(2)
C10 C11 C13 C14 164.1(2)
C12 C11 C13 C14 -76.4(3)
C6 C7 C22 C23 64.5(3)
C8 C7 C22 C23 -169.8(2)
C7 C22 C23 C24 -110.6(3)
C22 C23 C24 C26 5.2(5)
C22 C23 C24 C25 -176.1(3)
